data_4033600
loop_
_publ_author_name
'Zhou, Yuxuan'
'Li, Zhenmin'
'Ma, Fanghui'
'Zhao, Chang'
'Lu, Ping'
'Wang, Yanguang'

_publ_section_title
;
 Palladium-Catalyzed Synthesis of 3-Haloindol-2-amines from
 3-Diazoindolin-2-imines and Alkyl Halides.
;
_journal_issue 11
_journal_name_full 'The Journal of organic chemistry'
_journal_page_first 6655
_journal_page_last 6668
_journal_paper_doi 10.1021/acs.joc.9b00191
_journal_volume 84
_journal_year 2019
_chemical_formula_moiety 'C19 H19 Br N2 O2 S'
_chemical_formula_sum 'C19 H19 Br N2 O2 S'
_chemical_formula_weight 419.33
_space_group_crystal_system triclinic
_space_group_IT_number 2
_space_group_name_Hall '-P 1'
_space_group_name_H-M_alt 'P -1'
_symmetry_space_group_name_Hall '-P 1'
_symmetry_space_group_name_H-M 'P -1'
_atom_sites_solution_hydrogens geom
_atom_sites_solution_primary dual
_audit_creation_date 2018-03-27
_audit_creation_method
;
Olex2 1.2
(compiled 2017.03.28 svn.r3405 for OlexSys, GUI svn.r5381)
;
_cell_angle_alpha 76.433(5)
_cell_angle_beta 81.845(4)
_cell_angle_gamma 76.422(5)
_cell_formula_units_Z 2
_cell_length_a 8.3761(4)
_cell_length_b 9.1695(5)
_cell_length_c 12.8814(7)
_cell_measurement_reflns_used 3953
_cell_measurement_temperature 293(2)
_cell_measurement_theta_max 29.3457
_cell_measurement_theta_min 3.0460
_cell_volume 930.91(9)
_computing_cell_refinement
;
CrysAlisPro, Agilent Technologies,
Version 1.171.35.11 (release 16-05-2011 CrysAlis171 .NET)
(compiled May 16 2011,17:55:39)
;
_computing_data_collection
;
CrysAlisPro, Agilent Technologies,
Version 1.171.35.11 (release 16-05-2011 CrysAlis171 .NET)
(compiled May 16 2011,17:55:39)
;
_computing_data_reduction
;
CrysAlisPro, Agilent Technologies,
Version 1.171.35.11 (release 16-05-2011 CrysAlis171 .NET)
(compiled May 16 2011,17:55:39)
;
_computing_molecular_graphics 'Olex2 (Dolomanov et al., 2009)'
_computing_publication_material 'Olex2 (Dolomanov et al., 2009)'
_computing_structure_refinement 'ShelXL (Sheldrick, 2015)'
_computing_structure_solution 'ShelXT (Sheldrick, 2015)'
_diffrn_ambient_temperature 293.15
_diffrn_detector_area_resol_mean 10.3592
_diffrn_measured_fraction_theta_full 0.998
_diffrn_measured_fraction_theta_max 0.998
_diffrn_measurement_details
;
#__ type_ start__ end____ width___ exp.time_
  1 omega  -85.00  -12.00   1.0000    2.5000
omega____ theta____ kappa____ phi______ frames
    -      -11.4683  150.0000  101.0000 73

#__ type_ start__ end____ width___ exp.time_
  2 omega  -26.00    1.00   1.0000    2.5000
omega____ theta____ kappa____ phi______ frames
    -      -11.4683  128.0000 -160.0000 27

#__ type_ start__ end____ width___ exp.time_
  3 omega  -74.00   -6.00   1.0000    2.5000
omega____ theta____ kappa____ phi______ frames
    -      -11.4683  133.0000 -112.0000 68

#__ type_ start__ end____ width___ exp.time_
  4 omega  -71.00  -46.00   1.0000    2.5000
omega____ theta____ kappa____ phi______ frames
    -      -11.4683  128.0000 -160.0000 25

#__ type_ start__ end____ width___ exp.time_
  5 omega  -13.00   85.00   1.0000    2.5000
omega____ theta____ kappa____ phi______ frames
    -       11.7808   38.0000   60.0000 98

#__ type_ start__ end____ width___ exp.time_
  6 omega  -10.00   86.00   1.0000    2.5000
omega____ theta____ kappa____ phi______ frames
    -       11.7808   38.0000  150.0000 96

#__ type_ start__ end____ width___ exp.time_
  7 omega  -13.00   74.00   1.0000    2.5000
omega____ theta____ kappa____ phi______ frames
    -       11.7808   38.0000 -120.0000 87

#__ type_ start__ end____ width___ exp.time_
  8 omega  -37.00   45.00   1.0000    2.5000
omega____ theta____ kappa____ phi______ frames
    -       11.7808  -77.0000   60.0000 82

#__ type_ start__ end____ width___ exp.time_
  9 omega  -15.00   87.00   1.0000    2.5000
omega____ theta____ kappa____ phi______ frames
    -       11.7808   77.0000  -60.0000 102
;
_diffrn_measurement_device_type 'Xcalibur, Atlas, Gemini ultra'
_diffrn_measurement_method '\w scans'
_diffrn_orient_matrix_UB_11 0.0477868000
_diffrn_orient_matrix_UB_12 -0.0256330000
_diffrn_orient_matrix_UB_13 0.0445914000
_diffrn_orient_matrix_UB_21 -0.0286419000
_diffrn_orient_matrix_UB_22 -0.0695960000
_diffrn_orient_matrix_UB_23 0.0132472000
_diffrn_orient_matrix_UB_31 0.0674531000
_diffrn_orient_matrix_UB_32 -0.0334941000
_diffrn_orient_matrix_UB_33 -0.0327411000
_diffrn_radiation_monochromator graphite
_diffrn_radiation_type MoK\a
_diffrn_radiation_wavelength 0.71073
_diffrn_reflns_av_R_equivalents 0.0434
_diffrn_reflns_av_unetI/netI 0.0369
_diffrn_reflns_Laue_measured_fraction_full 0.998
_diffrn_reflns_Laue_measured_fraction_max 0.998
_diffrn_reflns_limit_h_max 10
_diffrn_reflns_limit_h_min -10
_diffrn_reflns_limit_k_max 11
_diffrn_reflns_limit_k_min -11
_diffrn_reflns_limit_l_max 15
_diffrn_reflns_limit_l_min -15
_diffrn_reflns_number 13774
_diffrn_reflns_point_group_measured_fraction_full 0.998
_diffrn_reflns_point_group_measured_fraction_max 0.998
_diffrn_reflns_theta_full 25.242
_diffrn_reflns_theta_max 25.348
_diffrn_reflns_theta_min 3.052
_diffrn_source 'Enhance (Mo) X-ray Source'
_exptl_absorpt_coefficient_mu 2.335
_exptl_absorpt_correction_T_max 1.00000
_exptl_absorpt_correction_T_min 0.85982
_exptl_absorpt_correction_type multi-scan
_exptl_absorpt_process_details
;
CrysAlisPro, Agilent Technologies,
Version 1.171.35.11 (release 16-05-2011 CrysAlis171 .NET)
(compiled May 16 2011,17:55:39)
Empirical absorption correction using spherical harmonics,
 implemented in SCALE3 ABSPACK scaling algorithm.
;
_exptl_crystal_colour colourless
_exptl_crystal_colour_primary colourless
_exptl_crystal_density_diffrn 1.496
_exptl_crystal_description block
_exptl_crystal_F_000 428
_exptl_crystal_size_max 0.32
_exptl_crystal_size_mid 0.28
_exptl_crystal_size_min 0.26
_refine_diff_density_max 0.373
_refine_diff_density_min -0.427
_refine_diff_density_rms 0.055
_refine_ls_extinction_method none
_refine_ls_goodness_of_fit_ref 1.051
_refine_ls_hydrogen_treatment constr
_refine_ls_matrix_type full
_refine_ls_number_parameters 228
_refine_ls_number_reflns 3389
_refine_ls_number_restraints 0
_refine_ls_restrained_S_all 1.051
_refine_ls_R_factor_all 0.0538
_refine_ls_R_factor_gt 0.0374
_refine_ls_shift/su_max 0.001
_refine_ls_shift/su_mean 0.000
_refine_ls_structure_factor_coef Fsqd
_refine_ls_weighting_details 'w=1/[\s^2^(Fo^2^)+(0.0421P)^2^+0.3666P] where P=(Fo^2^+2Fc^2^)/3'
_refine_ls_weighting_scheme calc
_refine_ls_wR_factor_gt 0.0864
_refine_ls_wR_factor_ref 0.0954
_reflns_Friedel_coverage 0.000
_reflns_number_gt 2682
_reflns_number_total 3389
_reflns_threshold_expression 'I > 2\s(I)'
_cod_data_source_file jo9b00191_si_002.cif
_cod_data_source_block 180327_zyx427010_2
_cod_depositor_comments 'Adding full bibliography for 4033600--4033601.cif.'
_cod_database_code 4033600
_shelx_shelxl_version_number 2016/6
_chemical_oxdiff_formula 'c h o n s br'
_shelx_space_group_comment
;
The symmetry employed for this shelxl refinement is uniquely defined
by the following loop, which should always be used as a source of
symmetry information in preference to the above space-group names.
They are only intended as comments.
;
_shelx_estimated_absorpt_t_max 0.582
_shelx_estimated_absorpt_t_min 0.522
_reflns_odcompleteness_completeness 99.82
_reflns_odcompleteness_iscentric 1
_reflns_odcompleteness_theta 26.32
_olex2_refinement_description
;
1. Fixed Uiso
 At 1.2 times of:
  All C(H) groups, All C(H,H) groups
 At 1.5 times of:
  All C(H,H,H) groups
2.a Secondary CH2 refined with riding coordinates:
 C15(H15A,H15B)
2.b Aromatic/amide H refined with riding coordinates:
 C1(H1), C2(H2), C3(H3), C4(H4), C10(H10), C11(H11), C12(H12), C13(H13),
 C14(H14)
2.c X=CH2 refined with riding coordinates:
 C17(H17A,H17B)
2.d Idealised Me refined as rotating group:
 C18(H18A,H18B,H18C), C19(H19A,H19B,H19C)
;
_olex2_submission_special_instructions 'No special instructions were received'

loop_
_space_group_symop_operation_xyz
'x, y, z'
'-x, -y, -z'

loop_
_atom_site_label
_atom_site_type_symbol
_atom_site_fract_x
_atom_site_fract_y
_atom_site_fract_z
_atom_site_U_iso_or_equiv
_atom_site_adp_type
_atom_site_occupancy
_atom_site_site_symmetry_order
_atom_site_calc_flag
_atom_site_refinement_flags_posn
Br1 Br 0.29879(5) 0.55059(4) 0.59966(3) 0.06135(16) Uani 1 1 d .
S1 S 0.34885(9) 0.30205(9) 0.91661(6) 0.0433(2) Uani 1 1 d .
O1 O 0.2656(3) 0.1774(2) 0.93871(18) 0.0579(6) Uani 1 1 d .
O2 O 0.4461(3) 0.3201(3) 0.99346(17) 0.0585(6) Uani 1 1 d .
N1 N 0.4236(3) 0.0929(3) 0.72129(19) 0.0405(6) Uani 1 1 d .
N2 N 0.4756(3) 0.2837(3) 0.80748(19) 0.0401(6) Uani 1 1 d .
C1 C 0.2137(4) 0.2673(4) 0.4853(3) 0.0570(9) Uani 1 1 d .
H1 H 0.177568 0.366355 0.446807 0.068 Uiso 1 1 calc R
C2 C 0.1876(5) 0.1422(5) 0.4538(3) 0.0697(10) Uani 1 1 d .
H2 H 0.130461 0.157794 0.393932 0.084 Uiso 1 1 calc R
C3 C 0.2437(5) -0.0061(5) 0.5085(3) 0.0728(11) Uani 1 1 d .
H3 H 0.225389 -0.087609 0.483627 0.087 Uiso 1 1 calc R
C4 C 0.3256(4) -0.0358(4) 0.5983(3) 0.0588(9) Uani 1 1 d .
H4 H 0.363162 -0.135836 0.634750 0.071 Uiso 1 1 calc R
C5 C 0.3506(3) 0.0892(3) 0.6333(2) 0.0422(7) Uani 1 1 d .
C6 C 0.2963(3) 0.2407(3) 0.5772(2) 0.0415(7) Uani 1 1 d .
C7 C 0.3392(3) 0.3357(3) 0.6362(2) 0.0406(7) Uani 1 1 d .
C8 C 0.4144(3) 0.2445(3) 0.7236(2) 0.0361(6) Uani 1 1 d .
C9 C 0.2019(3) 0.4738(3) 0.8838(2) 0.0392(7) Uani 1 1 d .
C10 C 0.2385(4) 0.6114(4) 0.8879(2) 0.0458(7) Uani 1 1 d .
H10 H 0.338784 0.613446 0.910028 0.055 Uiso 1 1 calc R
C11 C 0.1247(4) 0.7457(4) 0.8588(3) 0.0543(8) Uani 1 1 d .
H11 H 0.148513 0.839161 0.860361 0.065 Uiso 1 1 calc R
C12 C -0.0242(4) 0.7415(4) 0.8274(3) 0.0581(9) Uani 1 1 d .
H12 H -0.101011 0.832458 0.808736 0.070 Uiso 1 1 calc R
C13 C -0.0604(4) 0.6056(5) 0.8235(3) 0.0630(10) Uani 1 1 d .
H13 H -0.161458 0.604157 0.802109 0.076 Uiso 1 1 calc R
C14 C 0.0531(4) 0.4701(4) 0.8512(3) 0.0530(8) Uani 1 1 d .
H14 H 0.029445 0.377245 0.847907 0.064 Uiso 1 1 calc R
C15 C 0.6193(4) 0.3596(3) 0.7808(3) 0.0477(8) Uani 1 1 d .
H15A H 0.617202 0.421428 0.832837 0.057 Uiso 1 1 calc R
H15B H 0.611422 0.427317 0.710630 0.057 Uiso 1 1 calc R
C16 C 0.7784(4) 0.2439(3) 0.7809(2) 0.0434(7) Uani 1 1 d .
C17 C 0.8722(5) 0.2332(5) 0.6905(3) 0.0713(11) Uani 1 1 d .
H17A H 0.972638 0.163373 0.691114 0.086 Uiso 1 1 calc R
H17B H 0.837860 0.295615 0.626128 0.086 Uiso 1 1 calc R
C18 C 0.8253(4) 0.1480(4) 0.8866(3) 0.0565(9) Uani 1 1 d .
H18A H 0.826329 0.213271 0.934759 0.085 Uiso 1 1 calc GR
H18B H 0.932989 0.084557 0.877672 0.085 Uiso 1 1 calc GR
H18C H 0.746710 0.084348 0.915556 0.085 Uiso 1 1 calc GR
C19 C 0.5018(4) -0.0442(3) 0.7990(3) 0.0512(8) Uani 1 1 d .
H19A H 0.417639 -0.085483 0.847638 0.077 Uiso 1 1 calc GR
H19B H 0.573641 -0.014937 0.838559 0.077 Uiso 1 1 calc GR
H19C H 0.564324 -0.120398 0.760768 0.077 Uiso 1 1 calc GR

loop_
_atom_site_aniso_label
_atom_site_aniso_U_11
_atom_site_aniso_U_22
_atom_site_aniso_U_33
_atom_site_aniso_U_23
_atom_site_aniso_U_13
_atom_site_aniso_U_12
Br1 0.0894(3) 0.0375(2) 0.0485(2) -0.00019(15) -0.00827(18) -0.00411(17)
S1 0.0499(4) 0.0424(4) 0.0360(4) -0.0037(3) -0.0074(3) -0.0090(3)
O1 0.0693(15) 0.0475(13) 0.0529(14) -0.0020(11) 0.0074(11) -0.0204(11)
O2 0.0669(14) 0.0644(15) 0.0429(13) -0.0097(11) -0.0248(11) -0.0008(12)
N1 0.0428(13) 0.0320(13) 0.0455(14) -0.0053(11) -0.0079(11) -0.0060(10)
N2 0.0387(13) 0.0390(14) 0.0436(14) -0.0082(11) -0.0066(11) -0.0090(10)
C1 0.064(2) 0.067(2) 0.0387(18) -0.0050(16) -0.0088(16) -0.0135(18)
C2 0.081(3) 0.092(3) 0.045(2) -0.015(2) -0.0146(19) -0.029(2)
C3 0.097(3) 0.074(3) 0.064(2) -0.028(2) -0.009(2) -0.034(2)
C4 0.072(2) 0.054(2) 0.056(2) -0.0135(17) -0.0080(18) -0.0214(17)
C5 0.0406(16) 0.0459(18) 0.0411(17) -0.0106(14) -0.0028(13) -0.0100(13)
C6 0.0419(16) 0.0459(18) 0.0351(16) -0.0069(13) -0.0002(13) -0.0098(13)
C7 0.0441(16) 0.0348(16) 0.0380(16) -0.0035(13) 0.0015(13) -0.0056(13)
C8 0.0364(15) 0.0324(15) 0.0387(16) -0.0074(12) -0.0015(12) -0.0070(12)
C9 0.0378(15) 0.0512(18) 0.0302(15) -0.0111(13) -0.0043(12) -0.0088(13)
C10 0.0423(16) 0.0515(19) 0.0483(18) -0.0184(15) -0.0093(14) -0.0077(14)
C11 0.061(2) 0.050(2) 0.055(2) -0.0220(16) -0.0127(16) -0.0014(16)
C12 0.0512(19) 0.065(2) 0.054(2) -0.0206(18) -0.0115(16) 0.0078(17)
C13 0.0390(18) 0.088(3) 0.064(2) -0.017(2) -0.0140(16) -0.0119(18)
C14 0.0479(19) 0.061(2) 0.057(2) -0.0150(17) -0.0070(16) -0.0202(16)
C15 0.0498(18) 0.0366(17) 0.059(2) -0.0031(14) -0.0091(15) -0.0188(14)
C16 0.0425(16) 0.0480(18) 0.0461(18) -0.0132(14) -0.0053(14) -0.0180(14)
C17 0.062(2) 0.090(3) 0.063(2) -0.020(2) 0.0005(19) -0.018(2)
C18 0.0534(19) 0.056(2) 0.061(2) -0.0107(17) -0.0166(16) -0.0091(16)
C19 0.0497(18) 0.0383(17) 0.067(2) -0.0094(15) -0.0216(16) -0.0045(14)

loop_
_atom_type_symbol
_atom_type_description
_atom_type_scat_dispersion_real
_atom_type_scat_dispersion_imag
_atom_type_scat_source
C C 0.0033 0.0016 'International Tables Vol C Tables 4.2.6.8 and 6.1.1.4'
H H 0.0000 0.0000 'International Tables Vol C Tables 4.2.6.8 and 6.1.1.4'
Br Br -0.2901 2.4595 'International Tables Vol C Tables 4.2.6.8 and 6.1.1.4'
N N 0.0061 0.0033 'International Tables Vol C Tables 4.2.6.8 and 6.1.1.4'
O O 0.0106 0.0060 'International Tables Vol C Tables 4.2.6.8 and 6.1.1.4'
S S 0.1246 0.1234 'International Tables Vol C Tables 4.2.6.8 and 6.1.1.4'

loop_
_geom_angle_atom_site_label_1
_geom_angle_atom_site_label_2
_geom_angle_atom_site_label_3
_geom_angle
O1 S1 N2 106.17(13)
O1 S1 C9 108.06(14)
O2 S1 O1 120.65(15)
O2 S1 N2 106.03(13)
O2 S1 C9 108.06(13)
N2 S1 C9 107.15(12)
C5 N1 C8 108.2(2)
C5 N1 C19 125.3(2)
C8 N1 C19 126.5(2)
C8 N2 S1 117.23(18)
C8 N2 C15 118.1(2)
C15 N2 S1 120.8(2)
C2 C1 H1 121.1
C2 C1 C6 117.8(3)
C6 C1 H1 121.1
C1 C2 H2 119.0
C1 C2 C3 121.9(4)
C3 C2 H2 119.0
C2 C3 H3 119.2
C4 C3 C2 121.6(3)
C4 C3 H3 119.2
C3 C4 H4 121.2
C3 C4 C5 117.6(3)
C5 C4 H4 121.2
N1 C5 C4 129.8(3)
N1 C5 C6 108.9(3)
C4 C5 C6 121.3(3)
C1 C6 C5 119.7(3)
C1 C6 C7 134.6(3)
C5 C6 C7 105.6(3)
C6 C7 Br1 125.2(2)
C8 C7 Br1 126.1(2)
C8 C7 C6 108.6(3)
N1 C8 N2 120.8(2)
C7 C8 N1 108.6(3)
C7 C8 N2 130.5(3)
C10 C9 S1 119.7(2)
C10 C9 C14 120.6(3)
C14 C9 S1 119.7(2)
C9 C10 H10 120.4
C11 C10 C9 119.2(3)
C11 C10 H10 120.4
C10 C11 H11 120.0
C12 C11 C10 120.1(3)
C12 C11 H11 120.0
C11 C12 H12 119.6
C13 C12 C11 120.7(3)
C13 C12 H12 119.6
C12 C13 H13 120.0
C12 C13 C14 119.9(3)
C14 C13 H13 120.0
C9 C14 C13 119.5(3)
C9 C14 H14 120.3
C13 C14 H14 120.3
N2 C15 H15A 109.4
N2 C15 H15B 109.4
N2 C15 C16 111.1(2)
H15A C15 H15B 108.0
C16 C15 H15A 109.4
C16 C15 H15B 109.4
C17 C16 C15 120.2(3)
C17 C16 C18 123.0(3)
C18 C16 C15 116.8(3)
C16 C17 H17A 120.0
C16 C17 H17B 120.0
H17A C17 H17B 120.0
C16 C18 H18A 109.5
C16 C18 H18B 109.5
C16 C18 H18C 109.5
H18A C18 H18B 109.5
H18A C18 H18C 109.5
H18B C18 H18C 109.5
N1 C19 H19A 109.5
N1 C19 H19B 109.5
N1 C19 H19C 109.5
H19A C19 H19B 109.5
H19A C19 H19C 109.5
H19B C19 H19C 109.5

loop_
_geom_bond_atom_site_label_1
_geom_bond_atom_site_label_2
_geom_bond_distance
Br1 C7 1.875(3)
S1 O1 1.428(2)
S1 O2 1.428(2)
S1 N2 1.654(2)
S1 C9 1.760(3)
N1 C5 1.373(4)
N1 C8 1.382(4)
N1 C19 1.489(4)
N2 C8 1.409(4)
N2 C15 1.488(4)
C1 H1 0.9300
C1 C2 1.375(5)
C1 C6 1.399(4)
C2 H2 0.9300
C2 C3 1.382(6)
C3 H3 0.9300
C3 C4 1.369(5)
C4 H4 0.9300
C4 C5 1.393(5)
C5 C6 1.409(4)
C6 C7 1.414(4)
C7 C8 1.370(4)
C9 C10 1.381(4)
C9 C14 1.381(4)
C10 H10 0.9300
C10 C11 1.378(4)
C11 H11 0.9300
C11 C12 1.375(5)
C12 H12 0.9300
C12 C13 1.364(5)
C13 H13 0.9300
C13 C14 1.382(5)
C14 H14 0.9300
C15 H15A 0.9700
C15 H15B 0.9700
C15 C16 1.496(4)
C16 C17 1.319(5)
C16 C18 1.486(4)
C17 H17A 0.9300
C17 H17B 0.9300
C18 H18A 0.9600
C18 H18B 0.9600
C18 H18C 0.9600
C19 H19A 0.9600
C19 H19B 0.9600
C19 H19C 0.9600
